data_1562274
loop_
_publ_author_name
'Yang, Huai-Xia'
'Liang, Zhen'
'Hao, Bao-Lian'
'Meng, Xiang-Ru'

_publ_section_title
;
 Syntheses, crystal structures, and characterization of three 1D, 2D and
 3D complexes based on mixed multidentate N- and O-donor ligands
;
_journal_name_full 'Journal of Solid State Chemistry'
_journal_page_first 23
_journal_page_last 31
_journal_paper_doi 10.1016/j.jssc.2014.06.003
_journal_volume 218
_journal_year 2014
_chemical_formula_moiety 'C32 H28 N8 Ni O10, 6(H2 O)'
_chemical_formula_sum 'C32 H40 N8 Ni O16'
_chemical_formula_weight 851.43
_space_group_IT_number 2
_space_group_name_Hall '-P 1'
_space_group_name_H-M_alt 'P -1'
_symmetry_cell_setting triclinic
_symmetry_space_group_name_H-M 'P -1'
_atom_sites_solution_hydrogens geom
_atom_sites_solution_primary direct
_atom_sites_solution_secondary difmap
_audit_creation_method SHELXL-97
_cell_angle_alpha 85.59(3)
_cell_angle_beta 76.21(3)
_cell_angle_gamma 85.08(3)
_cell_formula_units_Z 1
_cell_length_a 7.3391(15)
_cell_length_b 9.4757(19)
_cell_length_c 13.417(3)
_cell_measurement_reflns_used 3778
_cell_measurement_temperature 293(2)
_cell_measurement_theta_max 27.8884
_cell_measurement_theta_min 1.7300
_cell_volume 901.3(3)
_computing_cell_refinement 'CrystalClear (Rigaku/MSC Inc., 2006)'
_computing_data_collection 'CrystalClear (Rigaku/MSC Inc., 2006)'
_computing_data_reduction 'CrystalClear (Rigaku/MSC Inc., 2006)'
_computing_molecular_graphics 'SHELXTL (Sheldrick, 2008)'
_computing_publication_material 'SHELXTL (Sheldrick, 2008)'
_computing_structure_refinement 'SHELXL-97 (Sheldrick, 2008)'
_computing_structure_solution 'SHELXS-97 (Sheldrick, 2008)'
_diffrn_ambient_temperature 293(2)
_diffrn_detector_area_resol_mean 28.5714
_diffrn_measured_fraction_theta_full 0.997
_diffrn_measured_fraction_theta_max 0.997
_diffrn_measurement_device_type 'Rigaku Saturn'
_diffrn_measurement_method \w
_diffrn_radiation_monochromator graphite
_diffrn_radiation_source 'fine-focus sealed tube'
_diffrn_radiation_type MoK\a
_diffrn_radiation_wavelength 0.71073
_diffrn_reflns_av_R_equivalents 0.0244
_diffrn_reflns_av_sigmaI/netI 0.0273
_diffrn_reflns_limit_h_max 8
_diffrn_reflns_limit_h_min -8
_diffrn_reflns_limit_k_max 11
_diffrn_reflns_limit_k_min -11
_diffrn_reflns_limit_l_max 16
_diffrn_reflns_limit_l_min -16
_diffrn_reflns_number 9480
_diffrn_reflns_theta_full 25.50
_diffrn_reflns_theta_max 25.50
_diffrn_reflns_theta_min 2.16
_exptl_absorpt_coefficient_mu 0.626
_exptl_absorpt_correction_T_max 0.9011
_exptl_absorpt_correction_T_min 0.8851
_exptl_absorpt_correction_type multi-scan
_exptl_absorpt_process_details 'CrystalClear (Rigaku/MSC Inc., 2006)'
_exptl_crystal_colour Green
_exptl_crystal_density_diffrn 1.569
_exptl_crystal_density_method 'not measured'
_exptl_crystal_description Prism
_exptl_crystal_F_000 444
_exptl_crystal_size_max 0.20
_exptl_crystal_size_mid 0.19
_exptl_crystal_size_min 0.17
_refine_diff_density_max 1.087
_refine_diff_density_min -0.892
_refine_diff_density_rms 0.088
_refine_ls_extinction_method none
_refine_ls_goodness_of_fit_ref 1.052
_refine_ls_hydrogen_treatment constr
_refine_ls_matrix_type full
_refine_ls_number_parameters 268
_refine_ls_number_reflns 3344
_refine_ls_number_restraints 1
_refine_ls_restrained_S_all 1.054
_refine_ls_R_factor_all 0.0634
_refine_ls_R_factor_gt 0.0607
_refine_ls_shift/su_max 0.000
_refine_ls_shift/su_mean 0.000
_refine_ls_structure_factor_coef Fsqd
_refine_ls_weighting_details 'calc w=1/[\s^2^(Fo^2^)+(0.0765P)^2^+1.9992P] where P=(Fo^2^+2Fc^2^)/3'
_refine_ls_weighting_scheme calc
_refine_ls_wR_factor_gt 0.1509
_refine_ls_wR_factor_ref 0.1535
_reflns_number_gt 3129
_reflns_number_total 3344
_reflns_threshold_expression >2sigma(I)
_cod_data_source_file JSSC-2014-218-23.cif
_cod_data_source_block 1
_cod_depositor_comments
;
The following automatic conversions were performed:

data item '_exptl_absorpt_correction_type' value 'Multi-scan' was
changed to 'multi-scan' in accordance with the built-in table derived
from the CIF Core dictionary named 'cif_core.dic' version 2.4.5 last
updated on 2014-11-21.

Automatic conversion script
Id: cif_fix_values 8369 2020-08-20 11:38:08Z andrius 
;
_cod_original_sg_symbol_H-M p-1
_cod_database_code 1562274

loop_
_symmetry_equiv_pos_as_xyz
'x, y, z'
'-x, -y, -z'

loop_
_atom_site_label
_atom_site_type_symbol
_atom_site_fract_x
_atom_site_fract_y
_atom_site_fract_z
_atom_site_U_iso_or_equiv
_atom_site_adp_type
_atom_site_occupancy
_atom_site_symmetry_multiplicity
_atom_site_calc_flag
_atom_site_refinement_flags
_atom_site_disorder_assembly
_atom_site_disorder_group
Ni1 Ni 0.5000 0.0000 0.5000 0.0209(2) Uani 1 2 d S . .
N1 N 0.6506(4) 0.1167(3) 0.5731(2) 0.0263(6) Uani 1 1 d . . .
N2 N 0.8413(4) 0.1689(3) 0.6661(2) 0.0268(6) Uani 1 1 d . . .
N3 N 0.8953(4) -0.0700(3) 0.8405(2) 0.0310(7) Uani 1 1 d . . .
H3A H 0.9363 -0.1302 0.7941 0.037 Uiso 1 1 calc R . .
N4 N 0.8304(4) 0.1294(3) 0.9144(2) 0.0312(7) Uani 1 1 d . . .
H4 H 0.8189 0.2158 0.9182 0.037 Uiso 1 1 d R . .
O1 O 0.2933(3) 0.1685(2) 0.50885(17) 0.0264(5) Uani 1 1 d . . .
O2 O 0.3616(4) 0.2634(3) 0.34816(19) 0.0380(6) Uani 1 1 d . . .
O3 O -0.0239(4) 0.2245(3) 0.3260(2) 0.0363(6) Uani 1 1 d . A .
O4 O 0.0180(18) 0.4386(14) 0.2373(8) 0.048(3) Uani 0.35 1 d PD A 1
O4' O -0.0832(12) 0.4288(9) 0.2496(6) 0.065(2) Uani 0.65 1 d P A 2
O5 O 0.6482(3) 0.0804(2) 0.35634(17) 0.0276(5) Uani 1 1 d . . .
H5A H 0.7445 0.1225 0.3474 0.033 Uiso 1 1 d R . .
H5B H 0.5928 0.1429 0.3268 0.033 Uiso 1 1 d R . .
O6 O 0.8208(12) 0.4170(5) 0.9025(5) 0.154(3) Uani 1 1 d . . .
H6A H 0.8902 0.4638 0.8574 0.185 Uiso 1 1 d R . .
H6B H 0.7245 0.4392 0.8826 0.185 Uiso 1 1 d R . .
O7 O 0.2061(11) 0.6283(8) 0.8975(5) 0.156(3) Uani 1 1 d . . .
H7A H 0.1414 0.5654 0.8898 0.187 Uiso 1 1 d R . .
H7B H 0.1933 0.6381 0.9590 0.187 Uiso 1 1 d R . .
O8 O 0.5270(16) 0.5675(6) 0.8244(4) 0.207(5) Uani 1 1 d . . .
H8A H 0.6116 0.6138 0.7896 0.248 Uiso 1 1 d R . .
H8B H 0.4366 0.5830 0.7981 0.248 Uiso 1 1 d R . .
C1 C 0.2699(5) 0.2611(3) 0.4398(3) 0.0234(7) Uani 1 1 d . A .
C2 C -0.0250(6) 0.3570(4) 0.3197(3) 0.0392(9) Uani 1 1 d D . .
C3 C -0.0056(5) 0.4300(3) 0.4126(3) 0.0249(7) Uani 1 1 d . . .
C4 C 0.1234(4) 0.3807(3) 0.4713(2) 0.0222(7) Uani 1 1 d . . .
C5 C 0.1249(5) 0.4511(3) 0.5580(3) 0.0245(7) Uani 1 1 d . . .
H5 H 0.2089 0.4174 0.5979 0.029 Uiso 1 1 calc R . .
C6 C 0.7949(5) 0.0704(4) 0.6116(3) 0.0293(8) Uani 1 1 d . . .
H6 H 0.8568 -0.0192 0.6023 0.035 Uiso 1 1 calc R . .
C7 C 0.6044(5) 0.2529(4) 0.6046(3) 0.0331(8) Uani 1 1 d . . .
H7 H 0.5078 0.3133 0.5881 0.040 Uiso 1 1 calc R . .
C8 C 0.7194(5) 0.2855(4) 0.6625(3) 0.0333(8) Uani 1 1 d . . .
H8 H 0.7166 0.3702 0.6937 0.040 Uiso 1 1 calc R . .
C9 C 0.9842(5) 0.1484(4) 0.7264(3) 0.0318(8) Uani 1 1 d . . .
H9A H 1.0215 0.2398 0.7392 0.038 Uiso 1 1 calc R . .
H9B H 1.0944 0.0954 0.6883 0.038 Uiso 1 1 calc R . .
C10 C 0.9066(5) 0.0691(4) 0.8267(3) 0.0271(7) Uani 1 1 d . . .
C11 C 0.8065(5) -0.1026(4) 0.9417(3) 0.0308(8) Uani 1 1 d . . .
C12 C 0.7580(7) -0.2295(4) 0.9961(3) 0.0448(10) Uani 1 1 d . . .
H12 H 0.7841 -0.3155 0.9648 0.054 Uiso 1 1 calc R . .
C13 C 0.6697(7) -0.2227(5) 1.0984(3) 0.0491(11) Uani 1 1 d . . .
H13 H 0.6354 -0.3059 1.1372 0.059 Uiso 1 1 calc R . .
C14 C 0.6305(6) -0.0941(5) 1.1452(3) 0.0472(10) Uani 1 1 d . . .
H14 H 0.5711 -0.0940 1.2147 0.057 Uiso 1 1 calc R . .
C15 C 0.6761(6) 0.0322(5) 1.0926(3) 0.0408(9) Uani 1 1 d . . .
H15 H 0.6494 0.1178 1.1244 0.049 Uiso 1 1 calc R . .
C16 C 0.7647(5) 0.0256(4) 0.9890(3) 0.0296(8) Uani 1 1 d . . .

loop_
_atom_site_aniso_label
_atom_site_aniso_U_11
_atom_site_aniso_U_22
_atom_site_aniso_U_33
_atom_site_aniso_U_23
_atom_site_aniso_U_13
_atom_site_aniso_U_12
Ni1 0.0222(3) 0.0186(3) 0.0208(3) -0.0026(2) -0.0050(2) 0.0057(2)
N1 0.0293(15) 0.0229(14) 0.0263(14) -0.0024(11) -0.0066(12) 0.0026(11)
N2 0.0281(15) 0.0274(15) 0.0255(14) -0.0008(12) -0.0081(12) -0.0013(12)
N3 0.0391(17) 0.0282(16) 0.0263(15) -0.0093(12) -0.0079(13) 0.0023(13)
N4 0.0403(17) 0.0236(15) 0.0310(16) -0.0067(12) -0.0095(13) -0.0007(13)
O1 0.0294(12) 0.0218(12) 0.0261(12) -0.0017(9) -0.0062(10) 0.0092(10)
O2 0.0355(14) 0.0398(15) 0.0298(14) 0.0067(11) 0.0009(11) 0.0151(12)
O3 0.0375(14) 0.0310(14) 0.0420(15) -0.0174(11) -0.0096(12) 0.0033(11)
O4 0.078(9) 0.043(6) 0.036(5) -0.002(4) -0.043(7) 0.008(7)
O4' 0.103(6) 0.053(4) 0.051(4) -0.008(3) -0.052(5) 0.020(5)
O5 0.0247(12) 0.0271(12) 0.0276(12) 0.0011(10) -0.0025(10) 0.0051(10)
O6 0.300(10) 0.038(2) 0.160(6) -0.019(3) -0.125(6) 0.007(4)
O7 0.174(7) 0.187(7) 0.114(5) -0.009(5) -0.045(5) -0.018(6)
O8 0.448(15) 0.085(4) 0.067(3) 0.030(3) -0.015(6) -0.065(6)
C1 0.0228(16) 0.0209(16) 0.0267(17) -0.0027(13) -0.0075(13) 0.0031(13)
C2 0.053(2) 0.034(2) 0.034(2) -0.0096(17) -0.0200(18) 0.0148(18)
C3 0.0285(17) 0.0178(15) 0.0284(17) -0.0015(13) -0.0078(14) 0.0021(13)
C4 0.0216(16) 0.0167(15) 0.0269(16) 0.0006(12) -0.0048(13) 0.0017(12)
C5 0.0250(16) 0.0202(16) 0.0297(17) -0.0006(13) -0.0114(13) 0.0040(13)
C6 0.0328(18) 0.0260(17) 0.0300(18) -0.0058(14) -0.0102(15) 0.0038(14)
C7 0.0323(19) 0.0238(17) 0.044(2) -0.0043(15) -0.0127(16) 0.0046(14)
C8 0.038(2) 0.0234(17) 0.038(2) -0.0056(15) -0.0081(16) -0.0009(15)
C9 0.0309(19) 0.036(2) 0.0301(18) -0.0023(15) -0.0105(15) -0.0039(15)
C10 0.0269(17) 0.0300(18) 0.0257(17) -0.0038(14) -0.0079(14) -0.0018(14)
C11 0.0364(19) 0.0298(18) 0.0284(18) -0.0044(14) -0.0105(15) -0.0032(15)
C12 0.059(3) 0.030(2) 0.047(2) -0.0050(18) -0.012(2) -0.0077(19)
C13 0.061(3) 0.044(2) 0.041(2) 0.0080(19) -0.008(2) -0.018(2)
C14 0.050(3) 0.059(3) 0.032(2) -0.0012(19) -0.0043(18) -0.013(2)
C15 0.048(2) 0.043(2) 0.031(2) -0.0106(17) -0.0035(17) -0.0027(18)
C16 0.0337(19) 0.0287(18) 0.0276(17) -0.0043(14) -0.0083(15) -0.0031(15)

loop_
_atom_type_symbol
_atom_type_description
_atom_type_scat_dispersion_real
_atom_type_scat_dispersion_imag
_atom_type_scat_source
C C 0.0033 0.0016 'International Tables Vol C Tables 4.2.6.8 and 6.1.1.4'
H H 0.0000 0.0000 'International Tables Vol C Tables 4.2.6.8 and 6.1.1.4'
N N 0.0061 0.0033 'International Tables Vol C Tables 4.2.6.8 and 6.1.1.4'
Ni Ni 0.3393 1.1124 'International Tables Vol C Tables 4.2.6.8 and 6.1.1.4'
O O 0.0106 0.0060 'International Tables Vol C Tables 4.2.6.8 and 6.1.1.4'

loop_
_geom_angle_atom_site_label_1
_geom_angle_atom_site_label_2
_geom_angle_atom_site_label_3
_geom_angle
_geom_angle_site_symmetry_1
_geom_angle_site_symmetry_3
N1 Ni1 N1 180.0 2_656 .
N1 Ni1 O1 89.74(10) 2_656 2_656
N1 Ni1 O1 90.26(10) . 2_656
N1 Ni1 O1 90.26(10) 2_656 .
N1 Ni1 O1 89.74(10) . .
O1 Ni1 O1 180.00(13) 2_656 .
N1 Ni1 O5 89.60(10) 2_656 .
N1 Ni1 O5 90.40(11) . .
O1 Ni1 O5 88.51(9) 2_656 .
O1 Ni1 O5 91.49(9) . .
N1 Ni1 O5 90.40(11) 2_656 2_656
N1 Ni1 O5 89.60(11) . 2_656
O1 Ni1 O5 91.49(9) 2_656 2_656
O1 Ni1 O5 88.51(9) . 2_656
O5 Ni1 O5 180.000(1) . 2_656
C6 N1 C7 105.2(3) . .
C6 N1 Ni1 127.2(2) . .
C7 N1 Ni1 127.0(2) . .
C6 N2 C8 107.5(3) . .
C6 N2 C9 125.6(3) . .
C8 N2 C9 126.7(3) . .
C10 N3 C11 108.8(3) . .
C10 N3 H3A 125.6 . .
C11 N3 H3A 125.6 . .
C10 N4 C16 109.0(3) . .
C10 N4 H4 122.1 . .
C16 N4 H4 128.6 . .
C1 O1 Ni1 128.4(2) . .
Ni1 O5 H5A 124.1 . .
Ni1 O5 H5B 116.7 . .
H5A O5 H5B 94.7 . .
H6A O6 H6B 96.1 . .
H7A O7 H7B 109.5 . .
H8A O8 H8B 106.9 . .
O2 C1 O1 125.3(3) . .
O2 C1 C4 117.8(3) . .
O1 C1 C4 116.9(3) . .
O3 C2 O4' 120.9(5) . .
O3 C2 O4 127.3(7) . .
O4' C2 O4 33.5(5) . .
O3 C2 C3 118.0(3) . .
O4' C2 C3 119.1(5) . .
O4 C2 C3 111.0(7) . .
C5 C3 C4 118.9(3) 2_566 .
C5 C3 C2 118.1(3) 2_566 .
C4 C3 C2 122.9(3) . .
C5 C4 C3 118.7(3) . .
C5 C4 C1 118.7(3) . .
C3 C4 C1 122.5(3) . .
C3 C5 C4 122.4(3) 2_566 .
C3 C5 H5 118.8 2_566 .
C4 C5 H5 118.8 . .
N1 C6 N2 111.2(3) . .
N1 C6 H6 124.4 . .
N2 C6 H6 124.4 . .
C8 C7 N1 110.0(3) . .
C8 C7 H7 125.0 . .
N1 C7 H7 125.0 . .
C7 C8 N2 106.0(3) . .
C7 C8 H8 127.0 . .
N2 C8 H8 127.0 . .
N2 C9 C10 109.7(3) . .
N2 C9 H9A 109.7 . .
C10 C9 H9A 109.7 . .
N2 C9 H9B 109.7 . .
C10 C9 H9B 109.7 . .
H9A C9 H9B 108.2 . .
N3 C10 N4 109.6(3) . .
N3 C10 C9 125.6(3) . .
N4 C10 C9 124.7(3) . .
N3 C11 C12 132.7(3) . .
N3 C11 C16 106.3(3) . .
C12 C11 C16 121.0(4) . .
C13 C12 C11 117.1(4) . .
C13 C12 H12 121.5 . .
C11 C12 H12 121.5 . .
C12 C13 C14 121.5(4) . .
C12 C13 H13 119.3 . .
C14 C13 H13 119.3 . .
C15 C14 C13 122.3(4) . .
C15 C14 H14 118.9 . .
C13 C14 H14 118.9 . .
C14 C15 C16 116.4(4) . .
C14 C15 H15 121.8 . .
C16 C15 H15 121.8 . .
N4 C16 C11 106.2(3) . .
N4 C16 C15 131.9(3) . .
C11 C16 C15 121.8(4) . .

loop_
_geom_bond_atom_site_label_1
_geom_bond_atom_site_label_2
_geom_bond_distance
_geom_bond_site_symmetry_2
Ni1 N1 2.074(3) 2_656
Ni1 N1 2.074(3) .
Ni1 O1 2.095(2) 2_656
Ni1 O1 2.095(2) .
Ni1 O5 2.097(2) .
Ni1 O5 2.097(2) 2_656
N1 C6 1.314(4) .
N1 C7 1.378(4) .
N2 C6 1.341(4) .
N2 C8 1.366(5) .
N2 C9 1.462(4) .
N3 C10 1.324(5) .
N3 C11 1.383(5) .
N3 H3A 0.8600 .
N4 C10 1.326(4) .
N4 C16 1.379(5) .
N4 H4 0.8200 .
O1 C1 1.259(4) .
O2 C1 1.252(4) .
O3 C2 1.251(5) .
O4 C2 1.290(9) .
O4' C2 1.255(8) .
O5 H5A 0.8200 .
O5 H5B 0.8200 .
O6 H6A 0.8200 .
O6 H6B 0.8201 .
O7 H7A 0.8200 .
O7 H7B 0.8199 .
O8 H8A 0.8200 .
O8 H8B 0.8201 .
C1 C4 1.505(4) .
C2 C3 1.511(5) .
C3 C5 1.388(5) 2_566
C3 C4 1.400(5) .
C4 C5 1.388(5) .
C5 C3 1.388(5) 2_566
C5 H5 0.9300 .
C6 H6 0.9300 .
C7 C8 1.344(5) .
C7 H7 0.9300 .
C8 H8 0.9300 .
C9 C10 1.501(5) .
C9 H9A 0.9700 .
C9 H9B 0.9700 .
C11 C12 1.385(6) .
C11 C16 1.391(5) .
C12 C13 1.375(6) .
C12 H12 0.9300 .
C13 C14 1.390(6) .
C13 H13 0.9300 .
C14 C15 1.366(6) .
C14 H14 0.9300 .
C15 C16 1.391(5) .
C15 H15 0.9300 .

loop_
_geom_hbond_atom_site_label_D
_geom_hbond_atom_site_label_H
_geom_hbond_atom_site_label_A
_geom_hbond_distance_DH
_geom_hbond_distance_HA
_geom_hbond_distance_DA
_geom_hbond_angle_DHA
_geom_hbond_site_symmetry_A
N4 H4 O6 0.82 1.90 2.714(5) 169.6 .
O5 H5B O2 0.82 1.94 2.626(3) 141.2 .
O6 H6B O8 0.82 2.07 2.847(12) 158.4 .
O8 H8B O7 0.82 1.93 2.365(13) 112.5 .
N3 H3A O3 0.86 1.85 2.699(4) 167.1 2_656
O7 H7A O4' 0.82 2.01 2.469(10) 114.8 2_566
O7 H7A O4 0.82 2.29 2.856(14) 126.5 2_566
O5 H5A O3 0.82 1.98 2.798(4) 179.8 1_655
O6 H6A O4 0.82 1.56 2.370(12) 167.3 2_666
O6 H6A O4' 0.82 2.04 2.856(12) 174.6 2_666
O8 H8A O2 0.82 2.08 2.710(6) 132.9 2_666
O7 H7B O6 0.82 1.87 2.646(9) 157.3 2_667

loop_
_geom_torsion_atom_site_label_1
_geom_torsion_atom_site_label_2
_geom_torsion_atom_site_label_3
_geom_torsion_atom_site_label_4
_geom_torsion
_geom_torsion_site_symmetry_1
_geom_torsion_site_symmetry_2
_geom_torsion_site_symmetry_3
_geom_torsion_site_symmetry_4
N1 Ni1 N1 C6 -59(100) 2_656 . . .
O1 Ni1 N1 C6 -11.9(3) 2_656 . . .
O1 Ni1 N1 C6 168.1(3) . . . .
O5 Ni1 N1 C6 -100.4(3) . . . .
O5 Ni1 N1 C6 79.6(3) 2_656 . . .
N1 Ni1 N1 C7 131(100) 2_656 . . .
O1 Ni1 N1 C7 178.2(3) 2_656 . . .
O1 Ni1 N1 C7 -1.8(3) . . . .
O5 Ni1 N1 C7 89.7(3) . . . .
O5 Ni1 N1 C7 -90.3(3) 2_656 . . .
N1 Ni1 O1 C1 -79.7(3) 2_656 . . .
N1 Ni1 O1 C1 100.3(3) . . . .
O1 Ni1 O1 C1 72(100) 2_656 . . .
O5 Ni1 O1 C1 9.9(3) . . . .
O5 Ni1 O1 C1 -170.1(3) 2_656 . . .
Ni1 O1 C1 O2 5.3(5) . . . .
Ni1 O1 C1 C4 -172.8(2) . . . .
O3 C2 C3 C5 -135.0(4) . . . 2_566
O4' C2 C3 C5 29.1(7) . . . 2_566
O4 C2 C3 C5 65.1(8) . . . 2_566
O3 C2 C3 C4 43.2(6) . . . .
O4' C2 C3 C4 -152.7(6) . . . .
O4 C2 C3 C4 -116.7(7) . . . .
C5 C3 C4 C5 1.2(5) 2_566 . . .
C2 C3 C4 C5 -177.0(3) . . . .
C5 C3 C4 C1 -174.2(3) 2_566 . . .
C2 C3 C4 C1 7.6(5) . . . .
O2 C1 C4 C5 -129.5(4) . . . .
O1 C1 C4 C5 48.7(4) . . . .
O2 C1 C4 C3 45.9(5) . . . .
O1 C1 C4 C3 -135.9(3) . . . .
C3 C4 C5 C3 -1.2(6) . . . 2_566
C1 C4 C5 C3 174.4(3) . . . 2_566
C7 N1 C6 N2 0.5(4) . . . .
Ni1 N1 C6 N2 -171.2(2) . . . .
C8 N2 C6 N1 0.1(4) . . . .
C9 N2 C6 N1 174.5(3) . . . .
C6 N1 C7 C8 -0.9(4) . . . .
Ni1 N1 C7 C8 170.8(2) . . . .
N1 C7 C8 N2 0.9(4) . . . .
C6 N2 C8 C7 -0.6(4) . . . .
C9 N2 C8 C7 -174.9(3) . . . .
C6 N2 C9 C10 -78.4(4) . . . .
C8 N2 C9 C10 94.9(4) . . . .
C11 N3 C10 N4 0.3(4) . . . .
C11 N3 C10 C9 -176.6(3) . . . .
C16 N4 C10 N3 -0.4(4) . . . .
C16 N4 C10 C9 176.6(3) . . . .
N2 C9 C10 N3 80.9(4) . . . .
N2 C9 C10 N4 -95.6(4) . . . .
C10 N3 C11 C12 179.5(4) . . . .
C10 N3 C11 C16 -0.1(4) . . . .
N3 C11 C12 C13 179.6(4) . . . .
C16 C11 C12 C13 -0.8(6) . . . .
C11 C12 C13 C14 0.1(7) . . . .
C12 C13 C14 C15 0.3(8) . . . .
C13 C14 C15 C16 0.0(7) . . . .
C10 N4 C16 C11 0.3(4) . . . .
C10 N4 C16 C15 179.3(4) . . . .
N3 C11 C16 N4 -0.1(4) . . . .
C12 C11 C16 N4 -179.8(4) . . . .
N3 C11 C16 C15 -179.2(3) . . . .
C12 C11 C16 C15 1.1(6) . . . .
C14 C15 C16 N4 -179.5(4) . . . .
C14 C15 C16 C11 -0.7(6) . . . .
